data_7203279
loop_
_publ_author_name
'Xia, Chang-Kun'
'Lu, Can-Zhong'
'Yuan, Da-Qiang'
'Zhang, Quan-Zheng'
'Wu, Xiao-Yuan'
'Xiang, Sheng-Chang'
'Zhang, Jian-Jun'
'Wu, Ding-Ming'

_publ_section_title
;
 Syntheses, crystal structures, and properties of complexes constructed
 with polybenzoate and 2,2&#x2032;-bibenzimidazole
;
_journal_issue 3
_journal_name_full CrystEngComm
_journal_page_first 281
_journal_paper_doi 10.1039/b600741d
_journal_volume 8
_journal_year 2006
_chemical_formula_sum 'C22 H14 Co N4 O4'
_chemical_formula_weight 457.30
_chemical_name_systematic
;
?
;
_space_group_IT_number 14
_symmetry_cell_setting monoclinic
_symmetry_space_group_name_Hall '-P 2ybc'
_symmetry_space_group_name_H-M 'P 1 21/c 1'
_atom_sites_solution_hydrogens geom
_atom_sites_solution_primary direct
_atom_sites_solution_secondary difmap
_audit_creation_method SHELXL-97
_cell_angle_alpha 90.00
_cell_angle_beta 97.01
_cell_angle_gamma 90.00
_cell_formula_units_Z 4
_cell_length_a 7.3278(2)
_cell_length_b 21.8954(8)
_cell_length_c 11.7204(4)
_cell_measurement_reflns_used 3238
_cell_measurement_temperature 293(2)
_cell_measurement_theta_max 25.01
_cell_measurement_theta_min 2.17
_cell_volume 1866.42(11)
_computing_cell_refinement ' Simens SMART '
_computing_data_collection ' Simens SMART '
_computing_data_reduction ' Simens SMART '
_computing_structure_refinement 'SHELXL-97 (Sheldrick, 1997)'
_computing_structure_solution 'SHELXS-97 (Sheldrick, 1990)'
_diffrn_ambient_temperature 293(2)
_diffrn_measured_fraction_theta_full 0.985
_diffrn_measured_fraction_theta_max 0.985
_diffrn_measurement_device_type 'Simemens SMART CCD'
_diffrn_measurement_method '\w scan '
_diffrn_radiation_monochromator graphite
_diffrn_radiation_source 'fine-focus sealed tube'
_diffrn_radiation_type MoK\a
_diffrn_radiation_wavelength 0.71073
_diffrn_reflns_av_R_equivalents 0.0464
_diffrn_reflns_av_sigmaI/netI 0.0566
_diffrn_reflns_limit_h_max 8
_diffrn_reflns_limit_h_min -8
_diffrn_reflns_limit_k_max 21
_diffrn_reflns_limit_k_min -26
_diffrn_reflns_limit_l_max 13
_diffrn_reflns_limit_l_min -9
_diffrn_reflns_number 6001
_diffrn_reflns_theta_full 25.01
_diffrn_reflns_theta_max 25.01
_diffrn_reflns_theta_min 1.86
_diffrn_standards_decay_% 0
_diffrn_standards_interval_count 0
_diffrn_standards_interval_time .
_diffrn_standards_number 0
_exptl_absorpt_coefficient_mu 0.960
_exptl_absorpt_correction_T_max 0.962
_exptl_absorpt_correction_T_min 0.817
_exptl_absorpt_correction_type empirical
_exptl_absorpt_process_details 'SADABS (Sheldrick, 1996)'
_exptl_crystal_colour red
_exptl_crystal_density_diffrn 1.627
_exptl_crystal_density_method 'not measured'
_exptl_crystal_description prism
_exptl_crystal_F_000 932
_exptl_crystal_size_max 0.21
_exptl_crystal_size_mid 0.21
_exptl_crystal_size_min 0.04
_refine_diff_density_max 0.491
_refine_diff_density_min -0.436
_refine_diff_density_rms 0.098
_refine_ls_extinction_method none
_refine_ls_goodness_of_fit_ref 1.252
_refine_ls_hydrogen_treatment constr
_refine_ls_matrix_type full
_refine_ls_number_parameters 280
_refine_ls_number_reflns 3238
_refine_ls_number_restraints 0
_refine_ls_restrained_S_all 1.252
_refine_ls_R_factor_all 0.1027
_refine_ls_R_factor_gt 0.0733
_refine_ls_shift/su_max 0.000
_refine_ls_shift/su_mean 0.000
_refine_ls_structure_factor_coef Fsqd
_refine_ls_weighting_details 'calc w=1/[\s^2^(Fo^2^)+(0.0000P)^2^+9.5387P] where P=(Fo^2^+2Fc^2^)/3'
_refine_ls_weighting_scheme calc
_refine_ls_wR_factor_gt 0.1360
_refine_ls_wR_factor_ref 0.1510
_reflns_number_gt 2542
_reflns_number_total 3238
_reflns_threshold_expression >2sigma(I)
_cod_data_source_file b600741d.txt
_cod_data_source_block 1
_cod_original_sg_symbol_H-M p2(1)/c
_cod_database_code 7203279

loop_
_symmetry_equiv_pos_as_xyz
'x, y, z'
'-x, y+1/2, -z+1/2'
'-x, -y, -z'
'x, -y-1/2, z-1/2'

loop_
_atom_site_label
_atom_site_type_symbol
_atom_site_fract_x
_atom_site_fract_y
_atom_site_fract_z
_atom_site_U_iso_or_equiv
_atom_site_adp_type
_atom_site_occupancy
_atom_site_symmetry_multiplicity
_atom_site_calc_flag
_atom_site_refinement_flags
_atom_site_disorder_assembly
_atom_site_disorder_group
Co1 Co 0.23212(11) 0.38156(4) 0.39297(7) 0.0271(2) Uani 1 1 d . . .
C1 C -0.5549(8) 0.2008(3) -0.0294(5) 0.0285(14) Uani 1 1 d . . .
C2 C -0.4171(8) 0.2432(3) 0.0300(5) 0.0277(13) Uani 1 1 d . . .
C3 C -0.4708(8) 0.2847(3) 0.1110(5) 0.0314(14) Uani 1 1 d . . .
H3A H -0.5946 0.2889 0.1198 0.038 Uiso 1 1 calc R . .
C4 C -0.3406(8) 0.3193(3) 0.1776(5) 0.0315(14) Uani 1 1 d . . .
H4A H -0.3765 0.3457 0.2330 0.038 Uiso 1 1 calc R . .
C5 C -0.1553(8) 0.3148(3) 0.1617(5) 0.0256(13) Uani 1 1 d . . .
C6 C -0.1029(8) 0.2765(3) 0.0760(5) 0.0298(14) Uani 1 1 d . . .
H6A H 0.0192 0.2752 0.0619 0.036 Uiso 1 1 calc R . .
C7 C -0.2335(8) 0.2402(3) 0.0119(5) 0.0277(13) Uani 1 1 d . . .
H7A H -0.1976 0.2138 -0.0434 0.033 Uiso 1 1 calc R . .
C8 C -0.0095(9) 0.3468(3) 0.2403(5) 0.0311(14) Uani 1 1 d . . .
C9 C 0.3103(8) 0.5131(3) 0.2690(5) 0.0280(13) Uani 1 1 d . . .
C10 C 0.3374(9) 0.5010(3) 0.1554(5) 0.0374(15) Uani 1 1 d . . .
H10A H 0.3309 0.4614 0.1263 0.045 Uiso 1 1 calc R . .
C11 C 0.3741(9) 0.5499(3) 0.0883(6) 0.0424(17) Uani 1 1 d . . .
H11A H 0.3936 0.5430 0.0124 0.051 Uiso 1 1 calc R . .
C12 C 0.3830(9) 0.6097(3) 0.1307(6) 0.0451(18) Uani 1 1 d . . .
H12A H 0.4051 0.6415 0.0818 0.054 Uiso 1 1 calc R . .
C13 C 0.3598(9) 0.6226(3) 0.2432(6) 0.0402(16) Uani 1 1 d . . .
H13A H 0.3687 0.6622 0.2720 0.048 Uiso 1 1 calc R . .
C14 C 0.3222(8) 0.5732(3) 0.3112(5) 0.0326(14) Uani 1 1 d . . .
C15 C 0.2616(7) 0.5097(2) 0.4470(5) 0.0252(13) Uani 1 1 d . . .
C16 C 0.2245(8) 0.4817(3) 0.5526(5) 0.0254(13) Uani 1 1 d . . .
C17 C 0.1804(8) 0.4066(3) 0.6670(5) 0.0307(14) Uani 1 1 d . . .
C18 C 0.1607(9) 0.3498(3) 0.7174(6) 0.0408(16) Uani 1 1 d . . .
H18A H 0.1706 0.3137 0.6767 0.049 Uiso 1 1 calc R . .
C19 C 0.1256(10) 0.3493(4) 0.8310(6) 0.0501(19) Uani 1 1 d . . .
H19A H 0.1111 0.3122 0.8675 0.060 Uiso 1 1 calc R . .
C20 C 0.1117(10) 0.4043(4) 0.8920(6) 0.0486(19) Uani 1 1 d . . .
H20A H 0.0894 0.4024 0.9684 0.058 Uiso 1 1 calc R . .
C21 C 0.1296(9) 0.4600(4) 0.8430(6) 0.0452(18) Uani 1 1 d . . .
H21A H 0.1181 0.4960 0.8837 0.054 Uiso 1 1 calc R . .
C22 C 0.1663(8) 0.4607(3) 0.7285(5) 0.0319(14) Uani 1 1 d . . .
N1 N 0.2158(7) 0.4208(2) 0.5564(4) 0.0284(11) Uani 1 1 d . . .
N2 N 0.2730(7) 0.4742(2) 0.3564(4) 0.0266(11) Uani 1 1 d . . .
N3 N 0.2912(7) 0.5697(2) 0.4255(4) 0.0304(12) Uani 1 1 d . . .
H3B H 0.2908 0.5995 0.4732 0.037 Uiso 1 1 calc R . .
N4 N 0.1974(7) 0.5075(2) 0.6541(4) 0.0327(12) Uani 1 1 d . . .
H4B H 0.1992 0.5459 0.6695 0.039 Uiso 1 1 calc R . .
O1 O -0.7246(5) 0.21036(19) -0.0342(4) 0.0347(10) Uani 1 1 d . . .
O2 O -0.4970(5) 0.15091(18) -0.0720(3) 0.0287(9) Uani 1 1 d . . .
O3 O 0.1551(6) 0.3439(2) 0.2235(4) 0.0398(11) Uani 1 1 d . . .
O4 O -0.0555(5) 0.37498(19) 0.3276(3) 0.0326(10) Uani 1 1 d . . .

loop_
_atom_site_aniso_label
_atom_site_aniso_U_11
_atom_site_aniso_U_22
_atom_site_aniso_U_33
_atom_site_aniso_U_23
_atom_site_aniso_U_13
_atom_site_aniso_U_12
Co1 0.0264(4) 0.0250(4) 0.0294(4) -0.0031(4) 0.0017(3) 0.0004(4)
C1 0.033(4) 0.026(3) 0.025(3) 0.010(3) 0.001(3) 0.001(3)
C2 0.030(3) 0.025(3) 0.028(3) 0.001(3) 0.002(3) -0.002(3)
C3 0.026(3) 0.037(4) 0.033(3) 0.001(3) 0.007(3) 0.004(3)
C4 0.028(3) 0.036(4) 0.031(3) -0.009(3) 0.007(3) 0.001(3)
C5 0.028(3) 0.028(3) 0.020(3) 0.004(2) 0.001(2) -0.001(3)
C6 0.027(3) 0.032(3) 0.030(3) -0.001(3) 0.003(3) -0.001(3)
C7 0.029(3) 0.026(3) 0.028(3) -0.005(3) 0.005(3) 0.004(3)
C8 0.034(4) 0.028(3) 0.031(3) -0.001(3) 0.000(3) 0.000(3)
C9 0.021(3) 0.028(3) 0.036(4) 0.002(3) 0.006(3) 0.001(2)
C10 0.039(4) 0.038(4) 0.037(4) -0.004(3) 0.012(3) -0.001(3)
C11 0.045(4) 0.049(4) 0.036(4) 0.010(3) 0.015(3) 0.001(3)
C12 0.044(4) 0.042(4) 0.050(4) 0.016(4) 0.010(3) -0.007(3)
C13 0.044(4) 0.029(3) 0.047(4) 0.004(3) 0.002(3) -0.006(3)
C14 0.027(3) 0.034(3) 0.036(4) 0.002(3) -0.001(3) -0.003(3)
C15 0.020(3) 0.022(3) 0.033(3) 0.001(3) -0.001(2) 0.000(2)
C16 0.021(3) 0.027(3) 0.027(3) -0.009(3) -0.002(2) 0.004(2)
C17 0.023(3) 0.036(3) 0.034(4) 0.002(3) 0.005(3) -0.001(3)
C18 0.043(4) 0.038(4) 0.042(4) 0.003(3) 0.008(3) -0.006(3)
C19 0.049(5) 0.056(5) 0.048(5) 0.015(4) 0.015(4) -0.006(4)
C20 0.046(4) 0.068(5) 0.034(4) 0.010(4) 0.012(3) 0.000(4)
C21 0.041(4) 0.062(5) 0.034(4) -0.009(4) 0.010(3) 0.002(4)
C22 0.021(3) 0.043(4) 0.031(3) -0.008(3) 0.001(3) 0.007(3)
N1 0.032(3) 0.029(3) 0.025(3) -0.001(2) 0.005(2) 0.000(2)
N2 0.030(3) 0.023(3) 0.027(3) -0.003(2) 0.003(2) -0.001(2)
N3 0.034(3) 0.021(3) 0.036(3) -0.005(2) 0.004(2) -0.003(2)
N4 0.037(3) 0.024(3) 0.036(3) -0.006(2) 0.001(2) 0.005(2)
O1 0.024(2) 0.031(2) 0.048(3) -0.002(2) 0.0002(19) -0.0005(18)
O2 0.028(2) 0.027(2) 0.030(2) -0.0015(18) 0.0027(18) -0.0019(18)
O3 0.023(2) 0.052(3) 0.044(3) -0.018(2) 0.004(2) -0.005(2)
O4 0.029(2) 0.036(2) 0.032(2) -0.008(2) 0.0034(18) -0.0050(19)

loop_
_atom_type_symbol
_atom_type_description
_atom_type_scat_dispersion_real
_atom_type_scat_dispersion_imag
_atom_type_scat_source
C C 0.0033 0.0016 'International Tables Vol C Tables 4.2.6.8 and 6.1.1.4'
H H 0.0000 0.0000 'International Tables Vol C Tables 4.2.6.8 and 6.1.1.4'
N N 0.0061 0.0033 'International Tables Vol C Tables 4.2.6.8 and 6.1.1.4'
O O 0.0106 0.0060 'International Tables Vol C Tables 4.2.6.8 and 6.1.1.4'
Co Co 0.3494 0.9721 'International Tables Vol C Tables 4.2.6.8 and 6.1.1.4'

loop_
_geom_angle_atom_site_label_1
_geom_angle_atom_site_label_2
_geom_angle_atom_site_label_3
_geom_angle
_geom_angle_site_symmetry_1
_geom_angle_site_symmetry_3
_geom_angle_publ_flag
O2 Co1 N2 102.22(17) 4_666 . ?
O2 Co1 N1 96.72(17) 4_666 . ?
N2 Co1 N1 79.53(18) . . ?
O2 Co1 O4 154.85(16) 4_666 . ?
N2 Co1 O4 98.60(17) . . ?
N1 Co1 O4 100.82(17) . . ?
O2 Co1 O3 100.65(16) 4_666 . ?
N2 Co1 O3 102.03(18) . . ?
N1 Co1 O3 161.75(18) . . ?
O4 Co1 O3 60.93(15) . . ?
O2 Co1 O1 61.67(15) 4_666 4_666 ?
N2 Co1 O1 161.27(17) . 4_666 ?
N1 Co1 O1 92.37(18) . 4_666 ?
O4 Co1 O1 99.51(16) . 4_666 ?
O3 Co1 O1 90.96(17) . 4_666 ?
O2 Co1 C8 127.70(18) 4_666 . ?
N2 Co1 C8 104.86(19) . . ?
N1 Co1 C8 131.6(2) . . ?
O4 Co1 C8 30.96(17) . . ?
O3 Co1 C8 30.22(18) . . ?
O1 Co1 C8 93.17(18) 4_666 . ?
O2 Co1 C1 31.38(17) 4_666 4_666 ?
N2 Co1 C1 132.55(19) . 4_666 ?
N1 Co1 C1 93.74(19) . 4_666 ?
O4 Co1 C1 128.65(18) . 4_666 ?
O3 Co1 C1 98.15(18) . 4_666 ?
O1 Co1 C1 30.36(17) 4_666 4_666 ?
C8 Co1 C1 113.77(19) . 4_666 ?
O1 C1 O2 119.6(5) . . ?
O1 C1 C2 122.0(5) . . ?
O2 C1 C2 118.3(5) . . ?
O1 C1 Co1 62.0(3) . 4_465 ?
O2 C1 Co1 57.8(3) . 4_465 ?
C2 C1 Co1 171.5(4) . 4_465 ?
C7 C2 C3 119.4(5) . . ?
C7 C2 C1 121.0(5) . . ?
C3 C2 C1 119.5(5) . . ?
C4 C3 C2 120.4(6) . . ?
C4 C3 H3A 119.8 . . ?
C2 C3 H3A 119.8 . . ?
C3 C4 C5 120.0(6) . . ?
C3 C4 H4A 120.0 . . ?
C5 C4 H4A 120.0 . . ?
C6 C5 C4 119.7(5) . . ?
C6 C5 C8 119.0(5) . . ?
C4 C5 C8 121.1(5) . . ?
C7 C6 C5 120.0(5) . . ?
C7 C6 H6A 120.0 . . ?
C5 C6 H6A 120.0 . . ?
C2 C7 C6 120.3(5) . . ?
C2 C7 H7A 119.8 . . ?
C6 C7 H7A 119.8 . . ?
O3 C8 O4 120.5(5) . . ?
O3 C8 C5 120.7(5) . . ?
O4 C8 C5 118.8(5) . . ?
O3 C8 Co1 60.7(3) . . ?
O4 C8 Co1 60.5(3) . . ?
C5 C8 Co1 169.0(4) . . ?
N2 C9 C10 130.7(6) . . ?
N2 C9 C14 109.0(5) . . ?
C10 C9 C14 120.3(6) . . ?
C11 C10 C9 117.2(6) . . ?
C11 C10 H10A 121.4 . . ?
C9 C10 H10A 121.4 . . ?
C10 C11 C12 122.0(6) . . ?
C10 C11 H11A 119.0 . . ?
C12 C11 H11A 119.0 . . ?
C13 C12 C11 121.7(6) . . ?
C13 C12 H12A 119.1 . . ?
C11 C12 H12A 119.1 . . ?
C12 C13 C14 116.4(6) . . ?
C12 C13 H13A 121.8 . . ?
C14 C13 H13A 121.8 . . ?
N3 C14 C13 131.6(6) . . ?
N3 C14 C9 106.1(5) . . ?
C13 C14 C9 122.3(6) . . ?
N2 C15 N3 112.9(5) . . ?
N2 C15 C16 118.6(5) . . ?
N3 C15 C16 128.5(5) . . ?
N1 C16 N4 112.0(5) . . ?
N1 C16 C15 117.9(5) . . ?
N4 C16 C15 130.0(5) . . ?
N1 C17 C18 129.5(6) . . ?
N1 C17 C22 109.1(5) . . ?
C18 C17 C22 121.3(6) . . ?
C19 C18 C17 117.1(7) . . ?
C19 C18 H18A 121.5 . . ?
C17 C18 H18A 121.5 . . ?
C18 C19 C20 120.9(7) . . ?
C18 C19 H19A 119.5 . . ?
C20 C19 H19A 119.5 . . ?
C21 C20 C19 122.3(6) . . ?
C21 C20 H20A 118.9 . . ?
C19 C20 H20A 118.9 . . ?
C20 C21 C22 117.0(7) . . ?
C20 C21 H21A 121.5 . . ?
C22 C21 H21A 121.5 . . ?
N4 C22 C17 106.0(5) . . ?
N4 C22 C21 132.6(6) . . ?
C17 C22 C21 121.4(6) . . ?
C16 N1 C17 105.6(5) . . ?
C16 N1 Co1 111.5(4) . . ?
C17 N1 Co1 142.5(4) . . ?
C15 N2 C9 105.7(5) . . ?
C15 N2 Co1 112.1(4) . . ?
C9 N2 Co1 142.2(4) . . ?
C15 N3 C14 106.3(5) . . ?
C15 N3 O2 126.1(4) . 2 ?
C14 N3 O2 114.8(4) . 2 ?
C15 N3 H3B 126.8 . . ?
C14 N3 H3B 126.8 . . ?
O2 N3 H3B 32.7 2 . ?
C16 N4 C22 107.3(5) . . ?
C16 N4 O4 123.2(4) . 3_566 ?
C22 N4 O4 122.9(4) . 3_566 ?
C16 N4 H4B 126.3 . . ?
C22 N4 H4B 126.3 . . ?
O4 N4 H4B 23.0 3_566 . ?
C1 O1 Co1 87.6(4) . 4_465 ?
C1 O2 Co1 90.8(3) . 4_465 ?
C8 O3 Co1 89.1(4) . . ?
C8 O4 Co1 88.5(3) . . ?

loop_
_geom_bond_atom_site_label_1
_geom_bond_atom_site_label_2
_geom_bond_distance
_geom_bond_site_symmetry_2
_geom_bond_publ_flag
Co1 O2 2.101(4) 4_666 ?
Co1 N2 2.103(5) . ?
Co1 N1 2.115(5) . ?
Co1 O4 2.158(4) . ?
Co1 O3 2.161(4) . ?
Co1 O1 2.194(4) 4_666 ?
Co1 C8 2.478(6) . ?
Co1 C1 2.483(6) 4_666 ?
C1 O1 1.256(7) . ?
C1 O2 1.293(7) . ?
C1 C2 1.482(8) . ?
C1 Co1 2.483(6) 4_465 ?
C2 C7 1.389(8) . ?
C2 C3 1.404(8) . ?
C3 C4 1.383(8) . ?
C3 H3A 0.9300 . ?
C4 C5 1.397(8) . ?
C4 H4A 0.9300 . ?
C5 C6 1.397(8) . ?
C5 C8 1.497(8) . ?
C6 C7 1.391(8) . ?
C6 H6A 0.9300 . ?
C7 H7A 0.9300 . ?
C8 O3 1.247(7) . ?
C8 O4 1.275(7) . ?
C9 N2 1.384(7) . ?
C9 C10 1.396(8) . ?
C9 C14 1.405(8) . ?
C10 C11 1.375(9) . ?
C10 H10A 0.9300 . ?
C11 C12 1.398(10) . ?
C11 H11A 0.9300 . ?
C12 C13 1.379(9) . ?
C12 H12A 0.9300 . ?
C13 C14 1.390(9) . ?
C13 H13A 0.9300 . ?
C14 N3 1.388(8) . ?
C15 N2 1.326(7) . ?
C15 N3 1.361(7) . ?
C15 C16 1.436(8) . ?
C16 N1 1.338(7) . ?
C16 N4 1.353(7) . ?
C17 N1 1.387(7) . ?
C17 C18 1.394(9) . ?
C17 C22 1.396(8) . ?
C18 C19 1.387(9) . ?
C18 H18A 0.9300 . ?
C19 C20 1.410(10) . ?
C19 H19A 0.9300 . ?
C20 C21 1.362(10) . ?
C20 H20A 0.9300 . ?
C21 C22 1.401(9) . ?
C21 H21A 0.9300 . ?
C22 N4 1.383(8) . ?
N3 O2 2.784(6) 2 ?
N3 H3B 0.8600 . ?
N4 O4 2.793(6) 3_566 ?
N4 H4B 0.8600 . ?
O1 Co1 2.194(4) 4_465 ?
O2 Co1 2.101(4) 4_465 ?

loop_
_geom_hbond_atom_site_label_D
_geom_hbond_atom_site_label_H
_geom_hbond_atom_site_label_A
_geom_hbond_distance_DH
_geom_hbond_distance_HA
_geom_hbond_distance_DA
_geom_hbond_angle_DHA
_geom_hbond_site_symmetry_A
N3 H3B O2 0.86 2.11 2.784(6) 134.6 2
N4 H4B O4 0.86 2.03 2.793(6) 147.5 3_566

loop_
_geom_torsion_atom_site_label_1
_geom_torsion_atom_site_label_2
_geom_torsion_atom_site_label_3
_geom_torsion_atom_site_label_4
_geom_torsion
_geom_torsion_site_symmetry_1
_geom_torsion_site_symmetry_2
_geom_torsion_site_symmetry_3
_geom_torsion_site_symmetry_4
_geom_torsion_publ_flag
O1 C1 C2 C7 -164.5(6) . . . . ?
O2 C1 C2 C7 19.2(8) . . . . ?
Co1 C1 C2 C7 80(3) 4_465 . . . ?
O1 C1 C2 C3 19.2(8) . . . . ?
O2 C1 C2 C3 -157.1(5) . . . . ?
Co1 C1 C2 C3 -97(3) 4_465 . . . ?
C7 C2 C3 C4 -4.3(9) . . . . ?
C1 C2 C3 C4 172.0(5) . . . . ?
C2 C3 C4 C5 2.3(9) . . . . ?
C3 C4 C5 C6 1.9(9) . . . . ?
C3 C4 C5 C8 -173.7(6) . . . . ?
C4 C5 C6 C7 -4.0(9) . . . . ?
C8 C5 C6 C7 171.6(5) . . . . ?
C3 C2 C7 C6 2.2(9) . . . . ?
C1 C2 C7 C6 -174.1(5) . . . . ?
C5 C6 C7 C2 2.0(9) . . . . ?
C6 C5 C8 O3 6.5(9) . . . . ?
C4 C5 C8 O3 -177.9(6) . . . . ?
C6 C5 C8 O4 -170.6(5) . . . . ?
C4 C5 C8 O4 4.9(9) . . . . ?
C6 C5 C8 Co1 -87(2) . . . . ?
C4 C5 C8 Co1 88(2) . . . . ?
O2 Co1 C8 O3 -30.4(5) 4_666 . . . ?
N2 Co1 C8 O3 88.4(4) . . . . ?
N1 Co1 C8 O3 177.5(3) . . . . ?
O4 Co1 C8 O3 170.3(6) . . . . ?
O1 Co1 C8 O3 -86.5(4) 4_666 . . . ?
C1 Co1 C8 O3 -63.4(4) 4_666 . . . ?
O2 Co1 C8 O4 159.3(3) 4_666 . . . ?
N2 Co1 C8 O4 -81.9(4) . . . . ?
N1 Co1 C8 O4 7.2(5) . . . . ?
O3 Co1 C8 O4 -170.3(6) . . . . ?
O1 Co1 C8 O4 103.3(3) 4_666 . . . ?
C1 Co1 C8 O4 126.3(3) 4_666 . . . ?
O2 Co1 C8 C5 70(2) 4_666 . . . ?
N2 Co1 C8 C5 -171(2) . . . . ?
N1 Co1 C8 C5 -82(2) . . . . ?
O4 Co1 C8 C5 -90(2) . . . . ?
O3 Co1 C8 C5 100(2) . . . . ?
O1 Co1 C8 C5 14(2) 4_666 . . . ?
C1 Co1 C8 C5 37(2) 4_666 . . . ?
N2 C9 C10 C11 -179.5(6) . . . . ?
C14 C9 C10 C11 -0.5(9) . . . . ?
C9 C10 C11 C12 -0.4(10) . . . . ?
C10 C11 C12 C13 1.6(11) . . . . ?
C11 C12 C13 C14 -1.7(10) . . . . ?
C12 C13 C14 N3 -179.8(6) . . . . ?
C12 C13 C14 C9 0.7(9) . . . . ?
N2 C9 C14 N3 -0.1(6) . . . . ?
C10 C9 C14 N3 -179.2(5) . . . . ?
N2 C9 C14 C13 179.6(6) . . . . ?
C10 C9 C14 C13 0.4(9) . . . . ?
N2 C15 C16 N1 4.4(8) . . . . ?
N3 C15 C16 N1 -174.2(5) . . . . ?
N2 C15 C16 N4 -176.3(6) . . . . ?
N3 C15 C16 N4 5.0(10) . . . . ?
N1 C17 C18 C19 179.9(6) . . . . ?
C22 C17 C18 C19 0.3(10) . . . . ?
C17 C18 C19 C20 -0.3(10) . . . . ?
C18 C19 C20 C21 0.7(11) . . . . ?
C19 C20 C21 C22 -1.1(11) . . . . ?
N1 C17 C22 N4 -1.2(7) . . . . ?
C18 C17 C22 N4 178.5(6) . . . . ?
N1 C17 C22 C21 179.5(5) . . . . ?
C18 C17 C22 C21 -0.8(9) . . . . ?
C20 C21 C22 N4 -177.9(7) . . . . ?
C20 C21 C22 C17 1.1(10) . . . . ?
N4 C16 N1 C17 0.2(7) . . . . ?
C15 C16 N1 C17 179.5(5) . . . . ?
N4 C16 N1 Co1 174.4(4) . . . . ?
C15 C16 N1 Co1 -6.2(6) . . . . ?
C18 C17 N1 C16 -179.0(6) . . . . ?
C22 C17 N1 C16 0.7(6) . . . . ?
C18 C17 N1 Co1 9.8(11) . . . . ?
C22 C17 N1 Co1 -170.5(5) . . . . ?
O2 Co1 N1 C16 105.9(4) 4_666 . . . ?
N2 Co1 N1 C16 4.7(4) . . . . ?
O4 Co1 N1 C16 -92.2(4) . . . . ?
O3 Co1 N1 C16 -92.0(7) . . . . ?
O1 Co1 N1 C16 167.7(4) 4_666 . . . ?
C8 Co1 N1 C16 -96.0(4) . . . . ?
C1 Co1 N1 C16 137.3(4) 4_666 . . . ?
O2 Co1 N1 C17 -83.2(7) 4_666 . . . ?
N2 Co1 N1 C17 175.5(7) . . . . ?
O4 Co1 N1 C17 78.7(7) . . . . ?
O3 Co1 N1 C17 78.8(9) . . . . ?
O1 Co1 N1 C17 -21.5(7) 4_666 . . . ?
C8 Co1 N1 C17 74.9(7) . . . . ?
C1 Co1 N1 C17 -51.9(7) 4_666 . . . ?
N3 C15 N2 C9 -0.8(6) . . . . ?
C16 C15 N2 C9 -179.6(5) . . . . ?
N3 C15 N2 Co1 178.8(4) . . . . ?
C16 C15 N2 Co1 -0.1(6) . . . . ?
C10 C9 N2 C15 179.5(6) . . . . ?
C14 C9 N2 C15 0.5(6) . . . . ?
C10 C9 N2 Co1 0.2(11) . . . . ?
C14 C9 N2 Co1 -178.9(5) . . . . ?
O2 Co1 N2 C15 -97.1(4) 4_666 . . . ?
N1 Co1 N2 C15 -2.5(4) . . . . ?
O4 Co1 N2 C15 97.1(4) . . . . ?
O3 Co1 N2 C15 159.0(4) . . . . ?
O1 Co1 N2 C15 -68.0(7) 4_666 . . . ?
C8 Co1 N2 C15 128.0(4) . . . . ?
C1 Co1 N2 C15 -87.9(4) 4_666 . . . ?
O2 Co1 N2 C9 82.2(6) 4_666 . . . ?
N1 Co1 N2 C9 176.9(6) . . . . ?
O4 Co1 N2 C9 -83.6(6) . . . . ?
O3 Co1 N2 C9 -21.6(6) . . . . ?
O1 Co1 N2 C9 111.3(7) 4_666 . . . ?
C8 Co1 N2 C9 -52.6(7) . . . . ?
C1 Co1 N2 C9 91.5(7) 4_666 . . . ?
N2 C15 N3 C14 0.7(7) . . . . ?
C16 C15 N3 C14 179.4(6) . . . . ?
N2 C15 N3 O2 -138.3(4) . . . 2 ?
C16 C15 N3 O2 40.5(8) . . . 2 ?
C13 C14 N3 C15 -180.0(7) . . . . ?
C9 C14 N3 C15 -0.3(6) . . . . ?
C13 C14 N3 O2 -35.7(8) . . . 2 ?
C9 C14 N3 O2 143.9(4) . . . 2 ?
N1 C16 N4 C22 -0.9(7) . . . . ?
C15 C16 N4 C22 179.8(6) . . . . ?
N1 C16 N4 O4 -153.1(4) . . . 3_566 ?
C15 C16 N4 O4 27.6(8) . . . 3_566 ?
C17 C22 N4 C16 1.3(6) . . . . ?
C21 C22 N4 C16 -179.6(7) . . . . ?
C17 C22 N4 O4 153.6(4) . . . 3_566 ?
C21 C22 N4 O4 -27.3(9) . . . 3_566 ?
O2 C1 O1 Co1 4.9(5) . . . 4_465 ?
C2 C1 O1 Co1 -171.3(5) . . . 4_465 ?
O1 C1 O2 Co1 -5.1(5) . . . 4_465 ?
C2 C1 O2 Co1 171.3(4) . . . 4_465 ?
O4 C8 O3 Co1 9.8(6) . . . . ?
C5 C8 O3 Co1 -167.3(5) . . . . ?
O2 Co1 O3 C8 156.0(4) 4_666 . . . ?
N2 Co1 O3 C8 -98.9(4) . . . . ?
N1 Co1 O3 C8 -5.9(8) . . . . ?
O4 Co1 O3 C8 -5.7(3) . . . . ?
O1 Co1 O3 C8 94.7(4) 4_666 . . . ?
C1 Co1 O3 C8 124.3(4) 4_666 . . . ?
O3 C8 O4 Co1 -9.8(6) . . . . ?
C5 C8 O4 Co1 167.4(5) . . . . ?
O2 Co1 O4 C8 -41.1(5) 4_666 . . . ?
N2 Co1 O4 C8 104.6(4) . . . . ?
N1 Co1 O4 C8 -174.5(3) . . . . ?
O3 Co1 O4 C8 5.6(3) . . . . ?
O1 Co1 O4 C8 -80.2(4) 4_666 . . . ?
C1 Co1 O4 C8 -70.7(4) 4_666 . . . ?
